data_7244991
loop_
_publ_author_name
'Garg, Monika'
'Singh, Mayank K.'
'Koli, Saylee Manohar'
'Sreedhar, Bojja'
'Ramakrishna, Sistla'
'Nanubolu, Jagadeesh Babu'

_publ_section_title
;
 Crystalline salts of a diuretic drug torasemide with improved solubility
 and dissolution properties
;
_journal_name_full CrystEngComm
_journal_paper_doi 10.1039/D2CE00383J
_journal_year 2022
_chemical_formula_moiety 'C16 H21 N4 O3 S, C4 H3 O4'
_chemical_formula_sum 'C20 H24 N4 O7 S'
_chemical_formula_weight 464.49
_chemical_name_systematic 'TORASEMIDE FUMARATE (1:1) SALT'
_space_group_crystal_system monoclinic
_space_group_IT_number 14
_space_group_name_Hall '-P 2yn'
_space_group_name_H-M_alt 'P 1 21/n 1'
_atom_sites_solution_hydrogens mixed
_audit_creation_method SHELXL-2018/3
_audit_update_record
;
2022-03-16 deposited with the CCDC.	2022-05-03 downloaded from the CCDC.
;
_cell_angle_alpha 90
_cell_angle_beta 102.322(2)
_cell_angle_gamma 90
_cell_formula_units_Z 4
_cell_length_a 12.3437(15)
_cell_length_b 8.2271(10)
_cell_length_c 22.439(3)
_cell_measurement_reflns_used 7545
_cell_measurement_temperature 293(2)
_cell_measurement_theta_max 27.82
_cell_measurement_theta_min 2.48
_cell_volume 2226.3(5)
_computing_cell_refinement 'Bruker SMART'
_computing_data_collection 'Bruker SMART'
_computing_data_reduction 'Bruker SAINT'
_computing_structure_refinement 'SHELXL-2018/3 (Sheldrick, 2018)'
_computing_structure_solution 'SHELXS-97 (Sheldrick, 1990)'
_diffrn_ambient_temperature 293(2)
_diffrn_measured_fraction_theta_full 1.000
_diffrn_measured_fraction_theta_max 0.999
_diffrn_measurement_device_type 'CCD area detector'
_diffrn_measurement_method 'phi and omega scans'
_diffrn_radiation_type MoK\a
_diffrn_radiation_wavelength 0.71073
_diffrn_reflns_av_R_equivalents 0.0357
_diffrn_reflns_av_unetI/netI 0.0264
_diffrn_reflns_Laue_measured_fraction_full 1.000
_diffrn_reflns_Laue_measured_fraction_max 0.999
_diffrn_reflns_limit_h_max 15
_diffrn_reflns_limit_h_min -15
_diffrn_reflns_limit_k_max 10
_diffrn_reflns_limit_k_min -10
_diffrn_reflns_limit_l_max 27
_diffrn_reflns_limit_l_min -27
_diffrn_reflns_number 22350
_diffrn_reflns_point_group_measured_fraction_full 1.000
_diffrn_reflns_point_group_measured_fraction_max 0.999
_diffrn_reflns_theta_full 25.242
_diffrn_reflns_theta_max 25.997
_diffrn_reflns_theta_min 1.745
_diffrn_source 'sealed tube'
_exptl_absorpt_coefficient_mu 0.195
_exptl_absorpt_correction_T_max 0.969
_exptl_absorpt_correction_T_min 0.925
_exptl_absorpt_correction_type multi-scan
_exptl_absorpt_process_details 'Bruker AXS SADABS program'
_exptl_crystal_colour COLORLESS
_exptl_crystal_density_diffrn 1.386
_exptl_crystal_description PLATE
_exptl_crystal_F_000 976
_exptl_crystal_recrystallization_method 'Re-crystallisation from solvent: Acetonitrile and water'
_exptl_crystal_size_max 0.400
_exptl_crystal_size_mid 0.380
_exptl_crystal_size_min 0.160
_refine_diff_density_max 0.513
_refine_diff_density_min -0.282
_refine_diff_density_rms 0.053
_refine_ls_extinction_method none
_refine_ls_goodness_of_fit_ref 1.094
_refine_ls_hydrogen_treatment mixed
_refine_ls_matrix_type full
_refine_ls_number_parameters 312
_refine_ls_number_reflns 4369
_refine_ls_number_restraints 0
_refine_ls_restrained_S_all 1.094
_refine_ls_R_factor_all 0.0555
_refine_ls_R_factor_gt 0.0496
_refine_ls_shift/su_max 0.001
_refine_ls_shift/su_mean 0.000
_refine_ls_structure_factor_coef Fsqd
_refine_ls_weighting_details 'w=1/[\s^2^(Fo^2^)+(0.0662P)^2^+0.8943P] where P=(Fo^2^+2Fc^2^)/3'
_refine_ls_weighting_scheme calc
_refine_ls_wR_factor_gt 0.1273
_refine_ls_wR_factor_ref 0.1318
_reflns_Friedel_coverage 0.000
_reflns_number_gt 3916
_reflns_number_total 4369
_reflns_threshold_expression 'I > 2\s(I)'
_cod_data_source_file d2ce00383j2.cif
_cod_data_source_block at77m
_cod_depositor_comments
;
The following automatic conversions were performed:

data item '_exptl_absorpt_correction_type' value 'MULTI-SCAN' was
changed to 'multi-scan' in accordance with the
/home/data/users/saulius/crontab/automatic-downloads/rss-feeds/RSC/lib/dictionaries/cif_core.dic
dictionary named 'cif_core.dic' version 2.4.2 last updated on
2011-04-26.

Automatic conversion script
Id: cif_fix_values 7556 2019-12-06 15:28:31Z antanas 
;
_cod_original_cell_volume 2226.2(5)
_cod_original_sg_symbol_H-M 'P 21/n'
_cod_database_code 7244991
_shelx_shelxl_version_number 2018/3
_shelx_space_group_comment
;
The symmetry employed for this shelxl refinement is uniquely defined
by the following loop, which should always be used as a source of
symmetry information in preference to the above space-group names.
They are only intended as comments.
;
_shelx_estimated_absorpt_t_min 0.926
_shelx_estimated_absorpt_t_max 0.970
_exptl_absorpt_special_details 'Sheldrick,G.M.,(2003),University of gottingen,Germany'

loop_
_space_group_symop_operation_xyz
'x, y, z'
'-x+1/2, y+1/2, -z+1/2'
'-x, -y, -z'
'x-1/2, -y-1/2, z-1/2'

loop_
_atom_site_label
_atom_site_type_symbol
_atom_site_fract_x
_atom_site_fract_y
_atom_site_fract_z
_atom_site_U_iso_or_equiv
_atom_site_adp_type
_atom_site_occupancy
_atom_site_site_symmetry_order
_atom_site_calc_flag
_atom_site_refinement_flags_posn
_atom_site_refinement_flags_adp
_atom_site_refinement_flags_occupancy
_atom_site_disorder_assembly
_atom_site_disorder_group
C1 C 0.4746(2) 0.8816(3) 0.41100(11) 0.0538(6) Uani 1 1 d . . . . .
H1 H 0.464380 0.993586 0.410563 0.065 Uiso 1 1 calc R U . . .
N1 N 0.38672(17) 0.7859(2) 0.39038(9) 0.0498(5) Uani 1 1 d . . . . .
O1 O 0.57589(14) 0.28595(18) 0.46470(7) 0.0501(4) Uani 1 1 d . . . . .
S1 S 0.50254(4) 0.34101(6) 0.41093(2) 0.03819(16) Uani 1 1 d . . . . .
C2 C 0.57680(19) 0.8221(2) 0.43225(11) 0.0488(5) Uani 1 1 d . . . . .
H2 H 0.635220 0.892635 0.447018 0.059 Uiso 1 1 calc R U . . .
N2 N 0.69650(15) 0.5862(2) 0.44925(9) 0.0490(5) Uani 1 1 d . . . . .
O2 O 0.38992(13) 0.28978(19) 0.39783(8) 0.0551(4) Uani 1 1 d . . . . .
C3 C 0.59613(16) 0.6522(2) 0.43229(9) 0.0396(4) Uani 1 1 d . . . . .
N3 N 0.55200(14) 0.2865(2) 0.35286(8) 0.0433(4) Uani 1 1 d . . . . .
O3 O 0.73996(12) 0.2959(2) 0.39356(7) 0.0557(4) Uani 1 1 d . . . . .
O4 O 0.16220(14) 1.52636(18) 0.29535(8) 0.0549(4) Uani 1 1 d . . . . .
C4 C 0.50004(16) 0.5551(2) 0.41134(9) 0.0363(4) Uani 1 1 d . . . . .
N4 N 0.67440(16) 0.1441(2) 0.31027(9) 0.0470(4) Uani 1 1 d . . . . .
O5 O 0.01215(15) 1.42921(19) 0.23341(9) 0.0741(6) Uani 1 1 d . . . . .
C5 C 0.39858(17) 0.6256(2) 0.39107(9) 0.0424(5) Uani 1 1 d . . . . .
H5 H 0.336828 0.560102 0.377542 0.051 Uiso 1 1 calc R U . . .
O6 O 0.20515(14) 0.93775(18) 0.33815(8) 0.0599(5) Uani 1 1 d . . . . .
C6 C 0.79918(17) 0.6683(2) 0.47238(10) 0.0431(5) Uani 1 1 d . . . . .
O7 O 0.09233(13) 0.82264(16) 0.25946(7) 0.0503(4) Uani 1 1 d . . . . .
C7 C 0.81235(19) 0.7673(3) 0.52326(11) 0.0518(5) Uani 1 1 d . . . . .
H7 H 0.753010 0.789030 0.541537 0.062 Uiso 1 1 calc R U . . .
C8 C 0.9158(2) 0.8331(3) 0.54625(12) 0.0616(7) Uani 1 1 d . . . . .
H8 H 0.926479 0.900053 0.580405 0.074 Uiso 1 1 calc R U . . .
C9 C 1.0031(2) 0.8000(3) 0.51882(12) 0.0611(7) Uani 1 1 d . . . . .
H9 H 1.072333 0.844714 0.535051 0.073 Uiso 1 1 calc R U . . .
C10 C 0.99049(18) 0.7019(3) 0.46777(11) 0.0514(6) Uani 1 1 d . . . . .
C11 C 0.88686(18) 0.6356(3) 0.44525(10) 0.0459(5) Uani 1 1 d . . . . .
H11 H 0.876248 0.568057 0.411276 0.055 Uiso 1 1 calc R U . . .
C12 C 1.0854(2) 0.6705(4) 0.43691(15) 0.0757(8) Uani 1 1 d . . . . .
H12A H 1.154131 0.695871 0.464484 0.114 Uiso 1 1 calc R U . . .
H12B H 1.077361 0.737393 0.401185 0.114 Uiso 1 1 calc R U . . .
H12C H 1.085373 0.558086 0.425372 0.114 Uiso 1 1 calc R U . . .
C13 C 0.66349(16) 0.2431(2) 0.35523(9) 0.0393(4) Uani 1 1 d . . . . .
C14 C 0.78240(19) 0.0862(3) 0.30277(11) 0.0523(6) Uani 1 1 d . . . . .
H14 H 0.835359 0.176257 0.311553 0.063 Uiso 1 1 calc R U . . .
C15 C 0.7722(3) 0.0359(4) 0.23715(14) 0.0791(9) Uani 1 1 d . . . . .
H15A H 0.841573 -0.008124 0.231856 0.119 Uiso 1 1 calc R U . . .
H15B H 0.753277 0.128855 0.211151 0.119 Uiso 1 1 calc R U . . .
H15C H 0.715308 -0.045048 0.226673 0.119 Uiso 1 1 calc R U . . .
C16 C 0.8239(3) -0.0507(4) 0.34583(15) 0.0823(9) Uani 1 1 d . . . . .
H16A H 0.826686 -0.015910 0.386978 0.123 Uiso 1 1 calc R U . . .
H16B H 0.896762 -0.081726 0.341535 0.123 Uiso 1 1 calc R U . . .
H16C H 0.774635 -0.141857 0.336526 0.123 Uiso 1 1 calc R U . . .
C17 C 0.09741(17) 1.4087(2) 0.26997(9) 0.0416(5) Uani 1 1 d . . . . .
C18 C 0.14007(17) 1.2444(2) 0.29087(9) 0.0411(5) Uani 1 1 d . . . . .
H18 H 0.203724 1.237466 0.321601 0.049 Uiso 1 1 calc R U . . .
C19 C 0.09238(16) 1.1093(2) 0.26811(9) 0.0381(4) Uani 1 1 d . . . . .
H19 H 0.029648 1.116164 0.236771 0.046 Uiso 1 1 calc R U . . .
C20 C 0.13415(16) 0.9438(2) 0.29022(9) 0.0369(4) Uani 1 1 d . . . . .
H1N H 0.320(2) 0.827(3) 0.3736(12) 0.068(8) Uiso 1 1 d . . . . .
H2N H 0.704(2) 0.483(4) 0.4399(11) 0.062(7) Uiso 1 1 d . . . . .
H3N H 0.504(2) 0.299(3) 0.3187(12) 0.059(7) Uiso 1 1 d . . . . .
H4N H 0.6198(19) 0.101(3) 0.2932(10) 0.042(6) Uiso 1 1 d . . . . .
H4O H 0.137(2) 1.618(4) 0.2830(12) 0.060(8) Uiso 1 1 d . . . . .

loop_
_atom_site_aniso_label
_atom_site_aniso_U_11
_atom_site_aniso_U_22
_atom_site_aniso_U_33
_atom_site_aniso_U_23
_atom_site_aniso_U_13
_atom_site_aniso_U_12
C1 0.0606(14) 0.0299(11) 0.0682(15) 0.0096(10) 0.0077(12) 0.0050(10)
N1 0.0474(11) 0.0404(10) 0.0567(11) 0.0080(8) 0.0000(9) 0.0103(8)
O1 0.0657(10) 0.0364(8) 0.0462(8) 0.0048(6) 0.0075(7) 0.0027(7)
S1 0.0409(3) 0.0273(3) 0.0460(3) -0.00104(19) 0.0085(2) -0.00397(19)
C2 0.0514(12) 0.0282(10) 0.0642(14) 0.0032(9) 0.0065(10) -0.0050(9)
N2 0.0394(10) 0.0302(10) 0.0725(13) -0.0080(9) 0.0011(9) -0.0012(7)
O2 0.0465(9) 0.0404(8) 0.0812(11) -0.0050(8) 0.0194(8) -0.0099(7)
C3 0.0415(11) 0.0315(10) 0.0436(11) 0.0005(8) 0.0039(8) -0.0016(8)
N3 0.0370(9) 0.0444(10) 0.0442(10) -0.0070(8) -0.0008(8) 0.0008(7)
O3 0.0407(8) 0.0545(10) 0.0658(10) -0.0226(8) -0.0019(7) 0.0010(7)
O4 0.0611(10) 0.0230(7) 0.0698(10) 0.0023(7) -0.0099(8) 0.0021(7)
C4 0.0399(10) 0.0260(9) 0.0414(10) -0.0001(7) 0.0049(8) 0.0009(7)
N4 0.0412(10) 0.0382(10) 0.0589(11) -0.0147(8) 0.0050(9) -0.0045(8)
O5 0.0693(11) 0.0323(8) 0.0988(14) 0.0039(8) -0.0313(10) 0.0094(8)
C5 0.0430(11) 0.0369(11) 0.0439(11) 0.0006(8) 0.0019(9) 0.0014(8)
O6 0.0646(10) 0.0321(8) 0.0676(10) 0.0024(7) -0.0201(8) 0.0094(7)
C6 0.0379(10) 0.0319(10) 0.0559(12) 0.0012(9) 0.0016(9) -0.0020(8)
O7 0.0636(10) 0.0240(7) 0.0553(9) -0.0002(6) -0.0053(7) -0.0003(6)
C7 0.0495(12) 0.0475(13) 0.0596(13) -0.0068(10) 0.0145(10) -0.0071(10)
C8 0.0603(15) 0.0581(15) 0.0620(15) -0.0140(12) 0.0031(12) -0.0157(12)
C9 0.0444(13) 0.0567(15) 0.0757(17) 0.0051(12) -0.0018(12) -0.0129(11)
C10 0.0439(12) 0.0461(12) 0.0632(14) 0.0173(11) 0.0091(10) 0.0029(10)
C11 0.0486(12) 0.0377(11) 0.0489(12) 0.0041(9) 0.0051(9) 0.0039(9)
C12 0.0577(16) 0.079(2) 0.097(2) 0.0225(17) 0.0295(15) 0.0101(14)
C13 0.0401(10) 0.0295(10) 0.0464(11) -0.0037(8) 0.0048(8) -0.0025(8)
C14 0.0499(13) 0.0362(11) 0.0720(15) -0.0125(10) 0.0157(11) -0.0008(9)
C15 0.100(2) 0.0629(18) 0.083(2) -0.0098(15) 0.0390(17) 0.0125(16)
C16 0.091(2) 0.0589(18) 0.088(2) -0.0067(15) -0.0004(17) 0.0215(15)
C17 0.0450(11) 0.0275(10) 0.0482(11) 0.0017(8) 0.0005(9) 0.0034(8)
C18 0.0404(10) 0.0306(10) 0.0469(11) 0.0035(8) -0.0029(9) 0.0053(8)
C19 0.0361(10) 0.0293(10) 0.0449(11) 0.0028(8) -0.0004(8) 0.0045(8)
C20 0.0365(10) 0.0275(10) 0.0447(11) 0.0028(8) 0.0040(8) 0.0034(7)

loop_
_atom_type_symbol
_atom_type_description
_atom_type_scat_dispersion_real
_atom_type_scat_dispersion_imag
_atom_type_scat_source
C C 0.0033 0.0016 'International Tables Vol C Tables 4.2.6.8 and 6.1.1.4'
H H 0.0000 0.0000 'International Tables Vol C Tables 4.2.6.8 and 6.1.1.4'
N N 0.0061 0.0033 'International Tables Vol C Tables 4.2.6.8 and 6.1.1.4'
O O 0.0106 0.0060 'International Tables Vol C Tables 4.2.6.8 and 6.1.1.4'
S S 0.1246 0.1234 'International Tables Vol C Tables 4.2.6.8 and 6.1.1.4'

loop_
_geom_angle_atom_site_label_1
_geom_angle_atom_site_label_2
_geom_angle_atom_site_label_3
_geom_angle
_geom_angle_site_symmetry_1
_geom_angle_site_symmetry_3
_geom_angle_publ_flag
N1 C1 C2 122.6(2) . . ?
C5 N1 C1 120.0(2) . . ?
O1 S1 O2 119.95(10) . . ?
O1 S1 N3 108.34(10) . . ?
O2 S1 N3 105.78(10) . . ?
O1 S1 C4 108.86(9) . . ?
O2 S1 C4 106.26(9) . . ?
N3 S1 C4 106.96(10) . . ?
C1 C2 C3 120.3(2) . . ?
C3 N2 C6 127.51(18) . . ?
N2 C3 C2 123.24(19) . . ?
N2 C3 C4 121.64(18) . . ?
C2 C3 C4 115.10(18) . . ?
C13 N3 S1 124.95(15) . . ?
C5 C4 C3 120.77(18) . . ?
C5 C4 S1 115.99(15) . . ?
C3 C4 S1 123.23(14) . . ?
C13 N4 C14 122.15(19) . . ?
N1 C5 C4 121.1(2) . . ?
C11 C6 C7 121.0(2) . . ?
C11 C6 N2 117.79(19) . . ?
C7 C6 N2 121.0(2) . . ?
C8 C7 C6 118.4(2) . . ?
C9 C8 C7 120.3(2) . . ?
C8 C9 C10 121.6(2) . . ?
C9 C10 C11 117.7(2) . . ?
C9 C10 C12 121.3(2) . . ?
C11 C10 C12 121.0(2) . . ?
C6 C11 C10 121.0(2) . . ?
O3 C13 N4 124.7(2) . . ?
O3 C13 N3 122.72(18) . . ?
N4 C13 N3 112.54(18) . . ?
N4 C14 C16 111.4(2) . . ?
N4 C14 C15 108.3(2) . . ?
C16 C14 C15 111.6(2) . . ?
O5 C17 O4 124.07(19) . . ?
O5 C17 C18 122.82(19) . . ?
O4 C17 C18 113.12(17) . . ?
C19 C18 C17 123.25(18) . . ?
C18 C19 C20 123.14(17) . . ?
O6 C20 O7 125.28(17) . . ?
O6 C20 C19 116.98(17) . . ?
O7 C20 C19 117.71(17) . . ?

loop_
_geom_bond_atom_site_label_1
_geom_bond_atom_site_label_2
_geom_bond_distance
_geom_bond_site_symmetry_2
_geom_bond_publ_flag
C1 N1 1.340(3) . ?
C1 C2 1.342(3) . ?
N1 C5 1.327(3) . ?
O1 S1 1.4194(16) . ?
S1 O2 1.4221(16) . ?
S1 N3 1.6158(19) . ?
S1 C4 1.7620(19) . ?
C2 C3 1.418(3) . ?
N2 C3 1.332(3) . ?
N2 C6 1.432(3) . ?
C3 C4 1.424(3) . ?
N3 C13 1.412(3) . ?
O3 C13 1.214(2) . ?
O4 C17 1.306(2) . ?
C4 C5 1.367(3) . ?
N4 C13 1.326(3) . ?
N4 C14 1.459(3) . ?
O5 C17 1.200(2) . ?
O6 C20 1.235(2) . ?
C6 C11 1.377(3) . ?
C6 C7 1.384(3) . ?
O7 C20 1.259(2) . ?
C7 C8 1.381(3) . ?
C8 C9 1.379(4) . ?
C9 C10 1.382(4) . ?
C10 C11 1.383(3) . ?
C10 C12 1.506(3) . ?
C14 C16 1.501(4) . ?
C14 C15 1.509(4) . ?
C17 C18 1.490(3) . ?
C18 C19 1.309(3) . ?
C19 C20 1.503(3) . ?
